data_2012733
loop_
_publ_author_name
'Boraei, Ahmed A.'
'du Mont, Wolf-W.'
'Ruthe, Frank'
'Jones, Peter G.'

_publ_section_title
;
 Polymeric methylenebis(diphenylphosphine oxide) hydrogen triiodide
;
_journal_issue 6
_journal_name_full 'Acta Crystallographica Section C'
_journal_page_first o318
_journal_page_last o320
_journal_paper_doi 10.1107/S0108270102005930
_journal_volume 58
_journal_year 2002
_chemical_formula_moiety 'C25 H22 O2 P2 , H + , I3 -'
_chemical_formula_sum 'C25 H23 I3 O2 P2'
_chemical_formula_weight 798.07
_chemical_name_systematic
;
Polymeric methylenebis(diphenylphosphine oxide) hydrogen triiodide
;
_space_group_IT_number 2
_symmetry_cell_setting triclinic
_symmetry_space_group_name_Hall '-P 1'
_symmetry_space_group_name_H-M 'P -1'
_atom_sites_solution_hydrogens mixed
_atom_sites_solution_primary direct
_atom_sites_solution_secondary difmap
_audit_creation_method SHELXL97
_cell_angle_alpha 110.852(2)
_cell_angle_beta 93.855(2)
_cell_angle_gamma 96.043(2)
_cell_formula_units_Z 2
_cell_length_a 10.1284(8)
_cell_length_b 11.8155(10)
_cell_length_c 12.5299(10)
_cell_measurement_reflns_used 10022
_cell_measurement_temperature 143(2)
_cell_measurement_theta_max 30
_cell_measurement_theta_min 3
_cell_volume 1384.6(2)
_computing_cell_refinement 'SAINT (Bruker, 1998)'
_computing_data_collection 'SMART (Bruker, 1998)'
_computing_data_reduction SAINT
_computing_molecular_graphics 'XP (Siemens, 1994)'
_computing_publication_material SHELXL97
_computing_structure_refinement 'SHELXL97 (Sheldrick, 1997)'
_computing_structure_solution 'SHELXS97 (Sheldrick, 1990)'
_diffrn_ambient_temperature 143(2)
_diffrn_detector_area_resol_mean 8.192
_diffrn_measured_fraction_theta_full 0.987
_diffrn_measured_fraction_theta_max 0.982
_diffrn_measurement_device_type 'Bruker SMART1000 CCD area-detector'
_diffrn_measurement_method \w
_diffrn_radiation_monochromator graphite
_diffrn_radiation_source 'normal-focus sealed tube'
_diffrn_radiation_type MoK\a
_diffrn_radiation_wavelength 0.71073
_diffrn_reflns_av_R_equivalents 0.033
_diffrn_reflns_av_sigmaI/netI 0.034
_diffrn_reflns_limit_h_max 14
_diffrn_reflns_limit_h_min -14
_diffrn_reflns_limit_k_max 16
_diffrn_reflns_limit_k_min -16
_diffrn_reflns_limit_l_max 17
_diffrn_reflns_limit_l_min -17
_diffrn_reflns_number 16933
_diffrn_reflns_theta_full 30.00
_diffrn_reflns_theta_max 30.55
_diffrn_reflns_theta_min 1.75
_diffrn_standards_decay_% 0.0
_exptl_absorpt_coefficient_mu 3.521
_exptl_absorpt_correction_T_max 0.590
_exptl_absorpt_correction_T_min 0.384
_exptl_absorpt_correction_type multi-scan
_exptl_absorpt_process_details '(SADABS; Bruker, 1998)'
_exptl_crystal_colour orange
_exptl_crystal_density_diffrn 1.914
_exptl_crystal_density_meas ?
_exptl_crystal_density_method 'not measured'
_exptl_crystal_description 'rectangular prism'
_exptl_crystal_F_000 756
_exptl_crystal_size_max 0.37
_exptl_crystal_size_mid 0.20
_exptl_crystal_size_min 0.15
_refine_diff_density_max 2.65
_refine_diff_density_min -1.07
_refine_ls_extinction_method none
_refine_ls_goodness_of_fit_ref 1.028
_refine_ls_hydrogen_treatment mixed
_refine_ls_matrix_type full
_refine_ls_number_parameters 294
_refine_ls_number_reflns 8330
_refine_ls_number_restraints 204
_refine_ls_restrained_S_all 1.016
_refine_ls_R_factor_all 0.044
_refine_ls_R_factor_gt 0.035
_refine_ls_shift/su_max 0.001
_refine_ls_shift/su_mean 0.000
_refine_ls_structure_factor_coef Fsqd
_refine_ls_weighting_details 'calc w=1/[\s^2^(Fo^2^)+(0.054P)^2^+0.832P] where P=(Fo^2^+2Fc^2^)/3'
_refine_ls_weighting_scheme calc
_refine_ls_wR_factor_gt 0.089
_refine_ls_wR_factor_ref 0.093
_reflns_number_gt 6921
_reflns_number_total 8330
_reflns_threshold_expression I>2\s(I)
_cod_data_source_file bm1492.cif
_cod_data_source_block I
_cod_depositor_comments
;
The following automatic conversions were performed:

'_exptl_crystal_density_meas' value 'not measured' was changed to '?'
- the value is perceived as not measured.

Automatic conversion script
Id: cif_fix_values 3008 2015-01-20 13:52:24Z robertas 
;
_cod_original_cell_volume 1384.61(19)
_cod_database_code 2012733
_cod_database_fobs_code 2012733

loop_
_symmetry_equiv_pos_as_xyz
'x, y, z'
'-x, -y, -z'

loop_
_atom_site_label
_atom_site_fract_x
_atom_site_fract_y
_atom_site_fract_z
_atom_site_U_iso_or_equiv
_atom_site_adp_type
_atom_site_calc_flag
_atom_site_refinement_flags
_atom_site_occupancy
_atom_site_disorder_assembly
_atom_site_disorder_group
_atom_site_type_symbol
I1 0.0000 0.0000 0.5000 0.02830(7) Uani d S 1 . . I
I2 0.13856(2) 0.22713(2) 0.497385(18) 0.03487(6) Uani d . 1 . . I
I3 0.50336(2) 0.49212(2) 0.72927(2) 0.03748(7) Uani d . 1 . . I
I4 0.5000 0.5000 0.5000 0.03006(7) Uani d S 1 . . I
P1 0.40501(8) 0.07929(7) 0.18627(6) 0.02225(14) Uani d U 1 . . P
P2 0.15790(7) 0.17539(6) 0.11313(6) 0.02170(13) Uani d U 1 . . P
O1 0.0836(2) 0.04687(19) 0.08028(19) 0.0290(4) Uani d U 1 . . O
H1 0.0000 0.0000 0.0000 0.019(11) Uiso d S 1 . . H
O2 0.4617(3) 0.0778(2) 0.0767(2) 0.0370(5) Uani d U 1 . . O
H2 0.5000 0.0000 0.0000 0.025(12) Uiso d S 1 . . H
C1 0.2931(3) 0.1927(2) 0.2197(2) 0.0219(5) Uani d . 1 . . C
H1A 0.2546 0.1944 0.2908 0.026 Uiso calc R 1 . . H
H1B 0.3466 0.2736 0.2373 0.026 Uiso calc R 1 . . H
C2 0.5321(3) 0.1316(3) 0.3055(3) 0.0253(5) Uani d U 1 . . C
C3 0.5080(3) 0.1184(3) 0.4090(3) 0.0316(6) Uani d U 1 . . C
H3 0.4240 0.0794 0.4165 0.038 Uiso calc R 1 . . H
C4 0.6079(4) 0.1627(4) 0.5013(3) 0.0414(8) Uani d U 1 . . C
H4 0.5917 0.1549 0.5724 0.050 Uiso calc R 1 . . H
C5 0.7302(4) 0.2178(3) 0.4901(4) 0.0428(8) Uani d U 1 . . C
H5 0.7983 0.2474 0.5533 0.051 Uiso calc R 1 . . H
C6 0.7544(4) 0.2303(4) 0.3871(4) 0.0455(9) Uani d U 1 . . C
H6 0.8394 0.2675 0.3796 0.055 Uiso calc R 1 . . H
C7 0.6555(3) 0.1889(3) 0.2950(3) 0.0372(7) Uani d U 1 . . C
H7 0.6716 0.1993 0.2251 0.045 Uiso calc R 1 . . H
C8 0.3230(3) -0.0671(3) 0.1764(2) 0.0234(5) Uani d U 1 . . C
C9 0.3870(3) -0.1687(3) 0.1230(3) 0.0294(6) Uani d U 1 . . C
H9 0.4667 -0.1597 0.0891 0.035 Uiso calc R 1 . . H
C10 0.3324(4) -0.2829(3) 0.1202(3) 0.0355(7) Uani d U 1 . . C
H10 0.3761 -0.3520 0.0852 0.043 Uiso calc R 1 . . H
C11 0.2160(4) -0.2972(3) 0.1673(3) 0.0367(7) Uani d U 1 . . C
H11 0.1792 -0.3760 0.1638 0.044 Uiso calc R 1 . . H
C12 0.1521(4) -0.1965(3) 0.2201(3) 0.0354(7) Uani d U 1 . . C
H12 0.0713 -0.2065 0.2522 0.042 Uiso calc R 1 . . H
C13 0.2067(3) -0.0813(3) 0.2259(3) 0.0294(6) Uani d U 1 . . C
H13 0.1645 -0.0120 0.2637 0.035 Uiso calc R 1 . . H
C14 0.2130(3) 0.1988(3) -0.0108(2) 0.0252(5) Uani d U 1 . . C
C15 0.2505(4) 0.3176(3) -0.0071(3) 0.0333(7) Uani d U 1 . . C
H15 0.2491 0.3858 0.0617 0.040 Uiso calc R 1 . . H
C16 0.2899(4) 0.3352(4) -0.1050(3) 0.0409(8) Uani d U 1 . . C
H16 0.3166 0.4156 -0.1027 0.049 Uiso calc R 1 . . H
C17 0.2902(4) 0.2359(4) -0.2055(3) 0.0359(7) Uani d U 1 . . C
H17 0.3177 0.2484 -0.2719 0.043 Uiso calc R 1 . . H
C18 0.2510(3) 0.1185(3) -0.2101(3) 0.0328(6) Uani d U 1 . . C
H18 0.2493 0.0510 -0.2800 0.039 Uiso calc R 1 . . H
C19 0.2136(3) 0.0991(3) -0.1118(3) 0.0294(6) Uani d U 1 . . C
H19 0.1889 0.0184 -0.1142 0.035 Uiso calc R 1 . . H
C20 0.0561(3) 0.2913(3) 0.1765(3) 0.0244(5) Uani d U 1 . . C
C21 0.0986(3) 0.3900(3) 0.2791(3) 0.0291(6) Uani d U 1 . . C
H21 0.1839 0.3973 0.3193 0.035 Uiso calc R 1 . . H
C22 0.0138(3) 0.4780(3) 0.3219(3) 0.0352(7) Uani d U 1 . . C
H22 0.0423 0.5465 0.3907 0.042 Uiso calc R 1 . . H
C23 -0.1110(4) 0.4657(3) 0.2644(3) 0.0379(7) Uani d U 1 . . C
H23 -0.1687 0.5249 0.2947 0.045 Uiso calc R 1 . . H
C24 -0.1526(4) 0.3674(3) 0.1629(3) 0.0398(8) Uani d U 1 . . C
H24 -0.2389 0.3595 0.1241 0.048 Uiso calc R 1 . . H
C25 -0.0697(3) 0.2811(3) 0.1177(3) 0.0331(7) Uani d U 1 . . C
H25 -0.0978 0.2150 0.0470 0.040 Uiso calc R 1 . . H

loop_
_atom_site_aniso_label
_atom_site_aniso_U_11
_atom_site_aniso_U_22
_atom_site_aniso_U_33
_atom_site_aniso_U_12
_atom_site_aniso_U_13
_atom_site_aniso_U_23
I1 0.03104(14) 0.03545(14) 0.02040(12) 0.01320(11) 0.00553(9) 0.00975(10)
I2 0.04303(12) 0.03533(11) 0.02737(11) 0.00909(9) 0.01168(8) 0.01046(8)
I3 0.03486(12) 0.03891(12) 0.04313(13) -0.00386(9) 0.00189(9) 0.02333(10)
I4 0.02682(13) 0.02807(13) 0.03957(16) 0.00299(10) 0.00316(11) 0.01786(12)
P1 0.0275(3) 0.0205(3) 0.0213(3) 0.0066(3) 0.0077(3) 0.0089(3)
P2 0.0248(3) 0.0201(3) 0.0202(3) 0.0023(3) 0.0020(2) 0.0076(3)
O1 0.0339(11) 0.0223(9) 0.0281(11) -0.0028(8) -0.0027(8) 0.0089(8)
O2 0.0551(15) 0.0314(11) 0.0303(12) 0.0133(11) 0.0221(11) 0.0132(10)
C1 0.0241(12) 0.0212(12) 0.0211(12) 0.0035(10) 0.0020(10) 0.0083(10)
C2 0.0235(13) 0.0229(12) 0.0320(14) 0.0076(10) 0.0062(11) 0.0111(11)
C3 0.0302(15) 0.0345(15) 0.0317(16) 0.0026(12) 0.0020(12) 0.0147(13)
C4 0.0444(19) 0.0406(18) 0.0402(19) 0.0016(15) -0.0092(15) 0.0197(16)
C5 0.0357(17) 0.0338(16) 0.056(2) 0.0005(14) -0.0148(16) 0.0173(16)
C6 0.0275(16) 0.0422(19) 0.068(3) -0.0019(14) -0.0042(16) 0.0255(19)
C7 0.0287(15) 0.0390(17) 0.050(2) 0.0045(13) 0.0086(14) 0.0234(16)
C8 0.0295(13) 0.0204(12) 0.0195(12) 0.0049(10) 0.0008(10) 0.0063(10)
C9 0.0305(15) 0.0249(13) 0.0317(15) 0.0080(11) -0.0001(12) 0.0084(12)
C10 0.0430(18) 0.0214(13) 0.0423(18) 0.0108(13) 0.0025(14) 0.0105(13)
C11 0.048(2) 0.0221(13) 0.0412(18) 0.0016(13) 0.0008(15) 0.0149(13)
C12 0.0446(19) 0.0297(15) 0.0357(17) 0.0035(13) 0.0117(14) 0.0157(13)
C13 0.0404(16) 0.0254(13) 0.0244(14) 0.0082(12) 0.0100(12) 0.0095(11)
C14 0.0287(14) 0.0268(13) 0.0218(13) 0.0047(11) 0.0021(10) 0.0109(11)
C15 0.0461(19) 0.0270(14) 0.0283(15) 0.0036(13) 0.0057(13) 0.0120(12)
C16 0.055(2) 0.0380(17) 0.0372(18) 0.0037(16) 0.0101(16) 0.0220(15)
C17 0.0398(17) 0.052(2) 0.0253(14) 0.0088(15) 0.0058(12) 0.0239(14)
C18 0.0296(15) 0.0453(18) 0.0221(13) 0.0092(13) 0.0034(11) 0.0096(13)
C19 0.0297(14) 0.0303(14) 0.0279(14) 0.0030(12) 0.0038(11) 0.0105(12)
C20 0.0250(13) 0.0245(12) 0.0261(13) 0.0053(10) 0.0047(10) 0.0112(11)
C21 0.0274(14) 0.0273(14) 0.0307(15) 0.0046(11) 0.0013(11) 0.0084(12)
C22 0.0332(16) 0.0291(15) 0.0385(17) 0.0076(13) 0.0053(13) 0.0054(13)
C23 0.0344(17) 0.0340(16) 0.0433(19) 0.0144(14) 0.0054(14) 0.0090(14)
C24 0.0337(17) 0.0421(19) 0.0385(18) 0.0099(14) -0.0047(14) 0.0087(15)
C25 0.0324(15) 0.0370(16) 0.0283(15) 0.0088(13) -0.0009(12) 0.0096(13)

loop_
_atom_type_symbol
_atom_type_description
_atom_type_scat_dispersion_real
_atom_type_scat_dispersion_imag
_atom_type_scat_source
C C 0.0033 0.0016 'International Tables Vol C Tables 4.2.6.8 and 6.1.1.4'
H H 0.0000 0.0000 'International Tables Vol C Tables 4.2.6.8 and 6.1.1.4'
P P 0.1023 0.0942 'International Tables Vol C Tables 4.2.6.8 and 6.1.1.4'
I I -0.4742 1.8119 'International Tables Vol C Tables 4.2.6.8 and 6.1.1.4'
O O 0.0106 0.0060 'International Tables Vol C Tables 4.2.6.8 and 6.1.1.4'

loop_
_geom_angle_atom_site_label_1
_geom_angle_atom_site_label_2
_geom_angle_atom_site_label_3
_geom_angle_site_symmetry_1
_geom_angle
_geom_angle_publ_flag
I2 I1 I2 2_556 180 ?
I3 I4 I3 2_666 180 ?
O2 P1 C2 . 111.33(15) y
O2 P1 C8 . 113.60(14) y
C2 P1 C8 . 108.01(13) y
O2 P1 C1 . 106.93(13) y
C2 P1 C1 . 105.14(13) y
C8 P1 C1 . 111.53(13) y
O1 P2 C14 . 110.52(13) y
O1 P2 C1 . 107.08(13) y
C14 P2 C1 . 112.64(13) y
O1 P2 C20 . 112.58(14) y
C14 P2 C20 . 107.07(14) y
C1 P2 C20 . 106.98(13) y
P2 O1 H1 . 123.93(17) y
P1 O2 H2 . 133.03(19) y
P2 C1 P1 . 117.57(15) y
P2 C1 H1A . 107.9 ?
P1 C1 H1A . 107.9 ?
P2 C1 H1B . 107.9 ?
P1 C1 H1B . 107.9 ?
H1A C1 H1B . 107.2 ?
C3 C2 C7 . 120.0(3) ?
C3 C2 P1 . 120.8(2) ?
C7 C2 P1 . 119.1(3) ?
C4 C3 C2 . 119.5(3) ?
C4 C3 H3 . 120.3 ?
C2 C3 H3 . 120.3 ?
C5 C4 C3 . 120.3(4) ?
C5 C4 H4 . 119.9 ?
C3 C4 H4 . 119.9 ?
C4 C5 C6 . 120.3(3) ?
C4 C5 H5 . 119.9 ?
C6 C5 H5 . 119.9 ?
C7 C6 C5 . 120.3(3) ?
C7 C6 H6 . 119.8 ?
C5 C6 H6 . 119.8 ?
C6 C7 C2 . 119.6(4) ?
C6 C7 H7 . 120.2 ?
C2 C7 H7 . 120.2 ?
C13 C8 C9 . 120.0(3) ?
C13 C8 P1 . 123.0(2) ?
C9 C8 P1 . 116.8(2) ?
C10 C9 C8 . 119.1(3) ?
C10 C9 H9 . 120.5 ?
C8 C9 H9 . 120.5 ?
C11 C10 C9 . 120.9(3) ?
C11 C10 H10 . 119.5 ?
C9 C10 H10 . 119.5 ?
C10 C11 C12 . 120.1(3) ?
C10 C11 H11 . 120.0 ?
C12 C11 H11 . 120.0 ?
C11 C12 C13 . 119.8(3) ?
C11 C12 H12 . 120.1 ?
C13 C12 H12 . 120.1 ?
C8 C13 C12 . 120.1(3) ?
C8 C13 H13 . 119.9 ?
C12 C13 H13 . 119.9 ?
C19 C14 C15 . 120.2(3) ?
C19 C14 P2 . 119.8(2) ?
C15 C14 P2 . 119.9(2) ?
C16 C15 C14 . 119.5(3) ?
C16 C15 H15 . 120.2 ?
C14 C15 H15 . 120.2 ?
C17 C16 C15 . 120.1(3) ?
C17 C16 H16 . 119.9 ?
C15 C16 H16 . 119.9 ?
C18 C17 C16 . 120.5(3) ?
C18 C17 H17 . 119.7 ?
C16 C17 H17 . 119.7 ?
C17 C18 C19 . 120.0(3) ?
C17 C18 H18 . 120.0 ?
C19 C18 H18 . 120.0 ?
C14 C19 C18 . 119.5(3) ?
C14 C19 H19 . 120.2 ?
C18 C19 H19 . 120.2 ?
C21 C20 C25 . 120.2(3) ?
C21 C20 P2 . 122.7(2) ?
C25 C20 P2 . 117.2(2) ?
C20 C21 C22 . 119.1(3) ?
C20 C21 H21 . 120.4 ?
C22 C21 H21 . 120.4 ?
C23 C22 C21 . 120.2(3) ?
C23 C22 H22 . 119.9 ?
C21 C22 H22 . 119.9 ?
C22 C23 C24 . 120.4(3) ?
C22 C23 H23 . 119.8 ?
C24 C23 H23 . 119.8 ?
C25 C24 C23 . 120.5(3) ?
C25 C24 H24 . 119.8 ?
C23 C24 H24 . 119.8 ?
C24 C25 C20 . 119.6(3) ?
C24 C25 H25 . 120.2 ?
C20 C25 H25 . 120.2 ?

loop_
_geom_bond_atom_site_label_1
_geom_bond_atom_site_label_2
_geom_bond_site_symmetry_2
_geom_bond_distance
_geom_bond_publ_flag
I1 I2 . 2.9066(3) y
I3 I4 . 2.9052(3) y
P1 O2 . 1.518(2) y
P1 C2 . 1.785(3) y
P1 C8 . 1.797(3) y
P1 C1 . 1.801(3) y
P2 O1 . 1.521(2) y
P2 C14 . 1.786(3) y
P2 C1 . 1.789(3) y
P2 C20 . 1.789(3) y
O1 H1 . 1.194(2) ?
O2 H2 . 1.190(2) ?
C1 H1A . 0.9900 ?
C1 H1B . 0.9900 ?
C2 C3 . 1.395(4) ?
C2 C7 . 1.395(4) ?
C3 C4 . 1.391(5) ?
C3 H3 . 0.9500 ?
C4 C5 . 1.378(6) ?
C4 H4 . 0.9500 ?
C5 C6 . 1.385(6) ?
C5 H5 . 0.9500 ?
C6 C7 . 1.383(6) ?
C6 H6 . 0.9500 ?
C7 H7 . 0.9500 ?
C8 C13 . 1.389(4) ?
C8 C9 . 1.399(4) ?
C9 C10 . 1.391(4) ?
C9 H9 . 0.9500 ?
C10 C11 . 1.375(5) ?
C10 H10 . 0.9500 ?
C11 C12 . 1.390(5) ?
C11 H11 . 0.9500 ?
C12 C13 . 1.390(4) ?
C12 H12 . 0.9500 ?
C13 H13 . 0.9500 ?
C14 C19 . 1.390(4) ?
C14 C15 . 1.399(4) ?
C15 C16 . 1.391(5) ?
C15 H15 . 0.9500 ?
C16 C17 . 1.383(5) ?
C16 H16 . 0.9500 ?
C17 C18 . 1.381(5) ?
C17 H17 . 0.9500 ?
C18 C19 . 1.399(4) ?
C18 H18 . 0.9500 ?
C19 H19 . 0.9500 ?
C20 C21 . 1.396(4) ?
C20 C25 . 1.400(4) ?
C21 C22 . 1.400(4) ?
C21 H21 . 0.9500 ?
C22 C23 . 1.378(5) ?
C22 H22 . 0.9500 ?
C23 C24 . 1.385(5) ?
C23 H23 . 0.9500 ?
C24 C25 . 1.378(5) ?
C24 H24 . 0.9500 ?
C25 H25 . 0.9500 ?

loop_
_geom_hbond_atom_site_label_D
_geom_hbond_atom_site_label_H
_geom_hbond_atom_site_label_A
_geom_hbond_site_symmetry_A
_geom_hbond_distance_DH
_geom_hbond_distance_HA
_geom_hbond_distance_DA
_geom_hbond_angle_DHA
_geom_hbond_publ_flag
O2 H2 O2 2_655 1.19 1.19 2.380(4) 180 y
O1 H1 O1 2 1.19 1.19 2.388(4) 180 y
C1 H1A I2 . 0.99 2.83 3.818(3) 173 y
C1 H1B I3 2_666 0.99 2.89 3.878(3) 176 y

loop_
_geom_torsion_atom_site_label_1
_geom_torsion_atom_site_label_2
_geom_torsion_atom_site_label_3
_geom_torsion_atom_site_label_4
_geom_torsion
_geom_torsion_publ_flag
O1 P2 C1 P1 53.25(19) y
C14 P2 C1 P1 -68.5(2) ?
C20 P2 C1 P1 174.17(16) ?
O2 P1 C1 P2 57.3(2) y
C2 P1 C1 P2 175.76(16) ?
C8 P1 C1 P2 -67.43(19) ?
O2 P1 C2 C3 -167.7(2) ?
C8 P1 C2 C3 -42.3(3) ?
C1 P1 C2 C3 76.9(3) ?
O2 P1 C2 C7 13.8(3) ?
C8 P1 C2 C7 139.2(3) ?
C1 P1 C2 C7 -101.6(3) ?
C7 C2 C3 C4 0.0(5) ?
P1 C2 C3 C4 -178.5(3) ?
C2 C3 C4 C5 -0.8(6) ?
C3 C4 C5 C6 0.4(6) ?
C4 C5 C6 C7 0.8(6) ?
C5 C6 C7 C2 -1.6(6) ?
C3 C2 C7 C6 1.2(5) ?
P1 C2 C7 C6 179.7(3) ?
O2 P1 C8 C13 -141.4(3) ?
C2 P1 C8 C13 94.6(3) ?
C1 P1 C8 C13 -20.5(3) ?
O2 P1 C8 C9 43.2(3) ?
C2 P1 C8 C9 -80.8(3) ?
C1 P1 C8 C9 164.2(2) ?
C13 C8 C9 C10 0.1(5) ?
P1 C8 C9 C10 175.7(3) ?
C8 C9 C10 C11 1.0(5) ?
C9 C10 C11 C12 -0.9(6) ?
C10 C11 C12 C13 -0.5(6) ?
C9 C8 C13 C12 -1.5(5) ?
P1 C8 C13 C12 -176.7(3) ?
C11 C12 C13 C8 1.6(5) ?
O1 P2 C14 C19 -14.9(3) ?
C1 P2 C14 C19 104.9(3) ?
C20 P2 C14 C19 -137.8(3) ?
O1 P2 C14 C15 162.7(3) ?
C1 P2 C14 C15 -77.6(3) ?
C20 P2 C14 C15 39.7(3) ?
C19 C14 C15 C16 -0.7(5) ?
P2 C14 C15 C16 -178.3(3) ?
C14 C15 C16 C17 0.8(6) ?
C15 C16 C17 C18 0.3(6) ?
C16 C17 C18 C19 -1.6(5) ?
C15 C14 C19 C18 -0.5(5) ?
P2 C14 C19 C18 177.0(2) ?
C17 C18 C19 C14 1.7(5) ?
O1 P2 C20 C21 130.8(3) ?
C14 P2 C20 C21 -107.5(3) ?
C1 P2 C20 C21 13.4(3) ?
O1 P2 C20 C25 -50.3(3) ?
C14 P2 C20 C25 71.4(3) ?
C1 P2 C20 C25 -167.6(2) ?
C25 C20 C21 C22 0.0(5) ?
P2 C20 C21 C22 178.9(3) ?
C20 C21 C22 C23 1.3(5) ?
C21 C22 C23 C24 -1.2(6) ?
C22 C23 C24 C25 -0.3(6) ?
C23 C24 C25 C20 1.6(6) ?
C21 C20 C25 C24 -1.4(5) ?
P2 C20 C25 C24 179.6(3) ?
